data_2019148
loop_
_publ_author_name
'Becerra, Diana'
'Insuasty, Braulio'
'Cobo, Justo'
'Glidewell, Christopher'

_publ_section_title
;
 3,3'-[(1<i>RS</i>,3<i>SR</i>)-2-Oxocyclohexane-1,3-diyl]bis[(3<i>RS</i>,3'<i>SR</i>)-3-hydroxyindolin-2-one]
 dihydrate: organic layers of <i>R</i>~2~^2^(8), <i>R</i>~2~^2^(16) and
 <i>R</i>~6~^6^(40) rings linked by tetrameric water aggregates
;
_journal_coeditor_code YF3044
_journal_issue 9
_journal_name_full 'Acta Crystallographica Section C'
_journal_page_first 1081
_journal_page_last 1084
_journal_paper_doi 10.1107/S0108270113020908
_journal_volume 69
_journal_year 2013
_chemical_formula_iupac 'C22 H20 N2 O5, 2H2 O'
_chemical_formula_moiety 'C22 H20 N2 O5, 2(H2 O)'
_chemical_formula_sum 'C22 H24 N2 O7'
_chemical_formula_weight 428.30
_chemical_name_systematic
'3,3'-[(1<i>RS</i>,3<i>SR</i>)-2-Oxocyclohexane-1,3-diyl]bis[(3<i>RS</i>,3'<i>SR</i>)-3-hydroxyindolin-2-one] dihydrate'
_space_group_IT_number 14
_symmetry_cell_setting monoclinic
_symmetry_space_group_name_Hall '-P 2ybc'
_symmetry_space_group_name_H-M 'P 1 21/c 1'
_atom_sites_solution_hydrogens geom
_atom_sites_solution_primary direct
_atom_sites_solution_secondary difmap
_cell_angle_alpha 90.00
_cell_angle_beta 119.941(13)
_cell_angle_gamma 90.00
_cell_formula_units_Z 4
_cell_length_a 8.3637(9)
_cell_length_b 21.493(3)
_cell_length_c 13.0968(14)
_cell_measurement_reflns_used 4663
_cell_measurement_temperature 120(2)
_cell_measurement_theta_max 27.50
_cell_measurement_theta_min 2.70
_cell_volume 2040.1(5)
_computing_cell_refinement '<i>DIRAX</i>/<i>LSQ</i> (Duisenberg <i>et al.</i>, 2000)'
_computing_data_collection 'COLLECT (Hooft, 1998)'
_computing_data_reduction 'EVALCCD (Duisenberg <i>et al.</i>, 2003)'
_computing_molecular_graphics 'PLATON (Spek, 2009)'
_computing_publication_material 'SHELXL97 (Sheldrick, 2008) and PLATON (Spek, 2009)'
_computing_structure_refinement 'SHELXL97 (Sheldrick, 2008)'
_computing_structure_solution 'SIR2004 (Burla <i>et al.</i>, 2005)'
_diffrn_ambient_temperature 120(2)
_diffrn_detector_area_resol_mean 9.091
_diffrn_measured_fraction_theta_full 0.997
_diffrn_measured_fraction_theta_max 0.997
_diffrn_measurement_device_type 'Bruker--Nonius KappaCCD'
_diffrn_measurement_method '\f & \w scans'
_diffrn_radiation_monochromator graphite
_diffrn_radiation_source 'Bruker--Nonius FR591 rotating anode'
_diffrn_radiation_type 'Mo K\a'
_diffrn_radiation_wavelength 0.71073
_diffrn_reflns_av_R_equivalents 0.0660
_diffrn_reflns_av_sigmaI/netI 0.0568
_diffrn_reflns_limit_h_max 10
_diffrn_reflns_limit_h_min -10
_diffrn_reflns_limit_k_max 27
_diffrn_reflns_limit_k_min -27
_diffrn_reflns_limit_l_max 16
_diffrn_reflns_limit_l_min -16
_diffrn_reflns_number 29665
_diffrn_reflns_theta_full 27.50
_diffrn_reflns_theta_max 27.50
_diffrn_reflns_theta_min 3.39
_diffrn_standards_decay_% 0
_diffrn_standards_interval_count 0
_diffrn_standards_interval_time 0
_diffrn_standards_number 0
_exptl_absorpt_coefficient_mu 0.105
_exptl_absorpt_correction_T_max 0.982
_exptl_absorpt_correction_T_min 0.962
_exptl_absorpt_correction_type multi-scan
_exptl_absorpt_process_details '(SADABS; Sheldrick, 2003)'
_exptl_crystal_colour yellow
_exptl_crystal_density_diffrn 1.394
_exptl_crystal_density_method 'not measured'
_exptl_crystal_description plate
_exptl_crystal_F_000 903.5
_exptl_crystal_size_max 0.37
_exptl_crystal_size_mid 0.32
_exptl_crystal_size_min 0.17
_refine_diff_density_max 0.272
_refine_diff_density_min -0.263
_refine_ls_extinction_method none
_refine_ls_goodness_of_fit_ref 1.030
_refine_ls_hydrogen_treatment constr
_refine_ls_matrix_type full
_refine_ls_number_parameters 284
_refine_ls_number_reflns 4660
_refine_ls_number_restraints 0
_refine_ls_restrained_S_all 1.030
_refine_ls_R_factor_all 0.1003
_refine_ls_R_factor_gt 0.0489
_refine_ls_shift/su_max 0.001
_refine_ls_shift/su_mean 0.000
_refine_ls_structure_factor_coef Fsqd
_refine_ls_weighting_details 'w=1/[\s^2^(Fo^2^)+(0.0465P)^2^+1.0592P] where P=(Fo^2^+2Fc^2^)/3'
_refine_ls_weighting_scheme calc
_refine_ls_wR_factor_gt 0.0992
_refine_ls_wR_factor_ref 0.1197
_reflns_number_gt 2963
_reflns_number_total 4660
_reflns_threshold_expression I>2\s(I)
_cod_data_source_file yf3044.cif
_cod_data_source_block I
_cod_original_sg_symbol_H-M 'P 21/c'
_cod_database_code 2019148
_cod_database_fobs_code 2019148

loop_
_symmetry_equiv_pos_as_xyz
'x, y, z'
'-x, y+1/2, -z+1/2'
'-x, -y, -z'
'x, -y-1/2, z-1/2'

loop_
_atom_site_type_symbol
_atom_site_label
_atom_site_fract_x
_atom_site_fract_y
_atom_site_fract_z
_atom_site_U_iso_or_equiv
_atom_site_adp_type
_atom_site_calc_flag
_atom_site_refinement_flags
_atom_site_occupancy
_atom_site_symmetry_multiplicity
C C1 0.3417(2) 0.45841(9) 0.26258(17) 0.0185(4) Uani d . 1 1
H H1 0.4792 0.4624 0.3075 0.022 Uiso calc R 1 1
C C2 0.2650(2) 0.51897(9) 0.28000(16) 0.0181(4) Uani d . 1 1
O O2 0.15423(18) 0.52092(6) 0.31400(12) 0.0236(3) Uani d . 1 1
C C3 0.3354(3) 0.57617(9) 0.24640(17) 0.0191(4) Uani d . 1 1
H H3 0.4731 0.5751 0.2952 0.023 Uiso calc R 1 1
C C4 0.2870(3) 0.57006(10) 0.11620(18) 0.0239(5) Uani d . 1 1
H H4A 0.1515 0.5725 0.0645 0.029 Uiso calc R 1 1
H H4B 0.3427 0.6052 0.0961 0.029 Uiso calc R 1 1
C C5 0.3563(3) 0.50893(10) 0.09325(19) 0.0261(5) Uani d . 1 1
H H5A 0.3149 0.5055 0.0082 0.031 Uiso calc R 1 1
H H5B 0.4929 0.5086 0.1373 0.031 Uiso calc R 1 1
C C6 0.2848(3) 0.45333(10) 0.13093(17) 0.0229(4) Uani d . 1 1
H H6A 0.3353 0.4145 0.1177 0.028 Uiso calc R 1 1
H H6B 0.1486 0.4516 0.0824 0.028 Uiso calc R 1 1
N N11 0.2799(2) 0.30064(8) 0.23199(14) 0.0206(4) Uani d . 1 1
H H11 0.3221 0.2663 0.2168 0.025 Uiso d R 1 1
C C12 0.3998(3) 0.34498(9) 0.29759(17) 0.0191(4) Uani d . 1 1
O O12 0.56900(17) 0.34327(6) 0.33965(12) 0.0246(3) Uani d . 1 1
C C13 0.2936(3) 0.40039(9) 0.31158(17) 0.0189(4) Uani d . 1 1
O O13 0.36617(18) 0.40609(7) 0.43517(11) 0.0230(3) Uani d . 1 1
H H13 0.2979 0.4227 0.4599 0.035 Uiso d R 1 1
C C13A 0.0962(3) 0.37645(9) 0.24388(17) 0.0199(4) Uani d . 1 1
C C14 -0.0693(3) 0.40100(10) 0.22609(18) 0.0236(5) Uani d . 1 1
H H14 -0.0730 0.4406 0.2569 0.028 Uiso calc R 1 1
C C15 -0.2304(3) 0.36618(11) 0.16187(18) 0.0271(5) Uani d . 1 1
H H15 -0.3449 0.3826 0.1483 0.033 Uiso calc R 1 1
C C16 -0.2255(3) 0.30803(10) 0.11763(18) 0.0263(5) Uani d . 1 1
H H16 -0.3368 0.2852 0.0741 0.032 Uiso calc R 1 1
C C17 -0.0602(3) 0.28250(10) 0.13594(17) 0.0240(5) Uani d . 1 1
H H17 -0.0560 0.2426 0.1062 0.029 Uiso calc R 1 1
C C17A 0.0973(3) 0.31780(9) 0.19931(17) 0.0205(4) Uani d . 1 1
N N31 0.2610(2) 0.73167(8) 0.17168(14) 0.0210(4) Uani d . 1 1
H H31 0.3010 0.7667 0.1575 0.025 Uiso d R 1 1
C C32 0.3821(3) 0.69078(9) 0.25050(17) 0.0193(4) Uani d . 1 1
O O32 0.55185(18) 0.69348(7) 0.30025(12) 0.0251(3) Uani d . 1 1
C C33 0.2737(2) 0.63865(9) 0.27184(16) 0.0185(4) Uani d . 1 1
O O33 0.31219(17) 0.64421(6) 0.39055(11) 0.0214(3) Uani d . 1 1
H H33 0.4232 0.6318 0.4373 0.032 Uiso d R 1 1
C C33A 0.0756(2) 0.65958(9) 0.19125(16) 0.0190(4) Uani d . 1 1
C C34 -0.0908(3) 0.63601(10) 0.17301(18) 0.0245(5) Uani d . 1 1
H H34 -0.0950 0.5981 0.2090 0.029 Uiso calc R 1 1
C C35 -0.2522(3) 0.66909(10) 0.10063(18) 0.0264(5) Uani d . 1 1
H H35 -0.3674 0.6535 0.0872 0.032 Uiso calc R 1 1
C C36 -0.2465(3) 0.72436(10) 0.04818(18) 0.0261(5) Uani d . 1 1
H H36 -0.3581 0.7462 -0.0005 0.031 Uiso calc R 1 1
C C37 -0.0807(3) 0.74850(10) 0.06538(17) 0.0239(5) Uani d . 1 1
H H37 -0.0766 0.7863 0.0291 0.029 Uiso calc R 1 1
C C37A 0.0780(2) 0.71529(9) 0.13738(17) 0.0196(4) Uani d . 1 1
O O1W 0.2134(2) 0.45984(8) 0.54722(13) 0.0290(4) Uani d P 0.933(3) 1
H H1A 0.0962 0.4403 0.5260 0.043 Uiso d PR 0.933(3) 1
H H1B 0.1845 0.5037 0.5305 0.043 Uiso d PR 0.933(3) 1
O O1WA 0.095(3) 0.4778(11) 0.5793(19) 0.0290(4) Uani d P 0.067(3) 1
O O2W 0.1265(2) 0.58793(8) 0.49903(14) 0.0388(4) Uani d . 1 1
H H2A 0.2103 0.6154 0.5600 0.058 Uiso d R 1 1
H H2B 0.1572 0.5947 0.4410 0.058 Uiso d R 1 1

loop_
_atom_site_aniso_label
_atom_site_aniso_U_11
_atom_site_aniso_U_22
_atom_site_aniso_U_33
_atom_site_aniso_U_12
_atom_site_aniso_U_13
_atom_site_aniso_U_23
C1 0.0149(9) 0.0174(10) 0.0235(10) -0.0004(8) 0.0096(8) -0.0011(8)
C2 0.0144(9) 0.0203(11) 0.0141(9) -0.0004(8) 0.0029(7) 0.0003(8)
O2 0.0246(8) 0.0210(8) 0.0299(8) 0.0007(6) 0.0170(6) 0.0004(6)
C3 0.0158(9) 0.0186(11) 0.0227(10) -0.0001(8) 0.0094(8) 0.0000(8)
C4 0.0260(11) 0.0224(11) 0.0253(11) -0.0015(9) 0.0142(9) 0.0000(9)
C5 0.0332(12) 0.0247(12) 0.0261(11) 0.0002(9) 0.0190(9) -0.0008(9)
C6 0.0250(11) 0.0215(11) 0.0247(11) -0.0012(8) 0.0141(9) -0.0030(9)
N11 0.0183(8) 0.0181(9) 0.0250(9) 0.0015(7) 0.0107(7) -0.0016(7)
C12 0.0205(11) 0.0174(11) 0.0207(10) 0.0009(8) 0.0112(8) 0.0013(8)
O12 0.0177(7) 0.0225(8) 0.0319(8) 0.0013(6) 0.0112(6) -0.0044(6)
C13 0.0193(10) 0.0186(11) 0.0192(10) 0.0026(8) 0.0098(8) -0.0015(8)
O13 0.0234(7) 0.0250(8) 0.0213(7) 0.0052(6) 0.0115(6) 0.0004(6)
C13A 0.0183(10) 0.0208(11) 0.0213(10) 0.0000(8) 0.0105(8) 0.0034(8)
C14 0.0221(11) 0.0216(12) 0.0286(11) 0.0018(8) 0.0138(9) 0.0026(9)
C15 0.0186(10) 0.0332(13) 0.0310(12) 0.0017(9) 0.0135(9) 0.0079(10)
C16 0.0188(10) 0.0308(13) 0.0259(11) -0.0063(9) 0.0085(9) 0.0029(9)
C17 0.0259(11) 0.0229(12) 0.0223(10) -0.0040(9) 0.0114(9) 0.0001(9)
C17A 0.0194(10) 0.0213(11) 0.0211(10) 0.0003(8) 0.0103(8) 0.0021(8)
N31 0.0200(9) 0.0181(9) 0.0236(9) -0.0004(7) 0.0098(7) 0.0036(7)
C32 0.0209(11) 0.0174(11) 0.0193(10) -0.0025(8) 0.0098(8) -0.0036(8)
O32 0.0178(8) 0.0223(8) 0.0309(8) -0.0034(6) 0.0090(6) 0.0009(6)
C33 0.0171(10) 0.0180(10) 0.0184(10) 0.0000(8) 0.0071(8) 0.0009(8)
O33 0.0212(7) 0.0219(8) 0.0190(7) 0.0019(6) 0.0084(6) 0.0001(6)
C33A 0.0183(10) 0.0188(11) 0.0188(10) 0.0008(8) 0.0085(8) -0.0011(8)
C34 0.0230(11) 0.0229(12) 0.0272(11) -0.0005(8) 0.0121(9) 0.0012(9)
C35 0.0186(11) 0.0304(13) 0.0299(11) -0.0002(9) 0.0118(9) -0.0004(10)
C36 0.0185(10) 0.0320(13) 0.0235(11) 0.0061(9) 0.0072(9) 0.0016(9)
C37 0.0255(11) 0.0205(11) 0.0241(11) 0.0037(8) 0.0112(9) 0.0031(9)
C37A 0.0184(10) 0.0206(11) 0.0195(10) -0.0005(8) 0.0092(8) -0.0035(8)
O1W 0.0221(8) 0.0355(10) 0.0310(9) 0.0019(7) 0.0146(7) -0.0007(7)
O1WA 0.0221(8) 0.0355(10) 0.0310(9) 0.0019(7) 0.0146(7) -0.0007(7)
O2W 0.0396(9) 0.0456(11) 0.0382(9) -0.0153(8) 0.0246(8) -0.0126(8)

loop_
_atom_type_symbol
_atom_type_description
_atom_type_scat_dispersion_real
_atom_type_scat_dispersion_imag
_atom_type_scat_source
C C 0.0033 0.0016 'International Tables Vol C Tables 4.2.6.8 and 6.1.1.4'
H H 0.0000 0.0000 'International Tables Vol C Tables 4.2.6.8 and 6.1.1.4'
N N 0.0061 0.0033 'International Tables Vol C Tables 4.2.6.8 and 6.1.1.4'
O O 0.0106 0.0060 'International Tables Vol C Tables 4.2.6.8 and 6.1.1.4'

loop_
_geom_angle_atom_site_label_1
_geom_angle_atom_site_label_2
_geom_angle_atom_site_label_3
_geom_angle
C2 C1 C13 114.36(15)
C2 C1 C6 108.06(16)
C13 C1 C6 114.01(16)
C2 C1 H1 106.6
C13 C1 H1 106.6
C6 C1 H1 106.6
O2 C2 C1 122.87(17)
O2 C2 C3 123.78(18)
C1 C2 C3 113.32(16)
C2 C3 C33 115.08(16)
C2 C3 C4 108.90(16)
C33 C3 C4 112.46(16)
C2 C3 H3 106.6
C33 C3 H3 106.6
C4 C3 H3 106.6
C5 C4 C3 111.94(17)
C5 C4 H4A 109.2
C3 C4 H4A 109.2
C5 C4 H4B 109.2
C3 C4 H4B 109.2
H4A C4 H4B 107.9
C6 C5 C4 111.23(17)
C6 C5 H5A 109.4
C4 C5 H5A 109.4
C6 C5 H5B 109.4
C4 C5 H5B 109.4
H5A C5 H5B 108.0
C5 C6 C1 110.69(16)
C5 C6 H6A 109.5
C1 C6 H6A 109.5
C5 C6 H6B 109.5
C1 C6 H6B 109.5
H6A C6 H6B 108.1
C12 N11 C17A 111.04(16)
C12 N11 H11 118.9
C17A N11 H11 130.1
O12 C12 N11 126.11(18)
O12 C12 C13 124.47(17)
N11 C12 C13 109.41(16)
O13 C13 C13A 114.50(15)
O13 C13 C1 110.59(15)
C13A C13 C1 117.56(16)
O13 C13 C12 104.86(15)
C13A C13 C12 100.98(15)
C1 C13 C12 106.71(15)
C13 O13 H13 118.5
C14 C13A C17A 119.27(18)
C14 C13A C13 132.10(19)
C17A C13A C13 108.56(16)
C13A C14 C15 118.6(2)
C13A C14 H14 120.7
C15 C14 H14 120.7
C16 C15 C14 120.92(19)
C16 C15 H15 119.5
C14 C15 H15 119.5
C15 C16 C17 121.13(19)
C15 C16 H16 119.4
C17 C16 H16 119.4
C17A C17 C16 117.0(2)
C17A C17 H17 121.5
C16 C17 H17 121.5
C17 C17A C13A 123.05(18)
C17 C17A N11 126.93(19)
C13A C17A N11 109.99(17)
C32 N31 C37A 111.29(16)
C32 N31 H31 119.9
C37A N31 H31 127.9
O32 C32 N31 126.93(18)
O32 C32 C33 124.12(17)
N31 C32 C33 108.94(15)
O33 C33 C33A 107.86(15)
O33 C33 C3 113.12(15)
C33A C33 C3 118.44(16)
O33 C33 C32 107.54(15)
C33A C33 C32 101.15(15)
C3 C33 C32 107.60(15)
C33 O33 H33 109.1
C34 C33A C37A 119.55(18)
C34 C33A C33 131.59(18)
C37A C33A C33 108.63(16)
C33A C34 C35 118.6(2)
C33A C34 H34 120.7
C35 C34 H34 120.7
C36 C35 C34 120.87(19)
C36 C35 H35 119.6
C34 C35 H35 119.6
C35 C36 C37 121.21(19)
C35 C36 H36 119.4
C37 C36 H36 119.4
C37A C37 C36 117.30(19)
C37A C37 H37 121.3
C36 C37 H37 121.3
C37 C37A C33A 122.48(18)
C37 C37A N31 127.55(19)
C33A C37A N31 109.92(16)
H1A O1W H1B 104.7
H2A O2W H2B 101.5

loop_
_geom_bond_atom_site_label_1
_geom_bond_atom_site_label_2
_geom_bond_distance
C1 C2 1.518(3)
C1 C13 1.545(3)
C1 C6 1.547(3)
C1 H1 1.0000
C2 O2 1.212(2)
C2 C3 1.520(3)
C3 C33 1.534(3)
C3 C4 1.549(3)
C3 H3 1.0000
C4 C5 1.525(3)
C4 H4A 0.9900
C4 H4B 0.9900
C5 C6 1.525(3)
C5 H5A 0.9900
C5 H5B 0.9900
C6 H6A 0.9900
C6 H6B 0.9900
N11 C12 1.339(2)
N11 C17A 1.413(2)
N11 H11 0.8828
C12 O12 1.236(2)
C12 C13 1.550(3)
C13 O13 1.422(2)
C13 C13A 1.522(3)
O13 H13 0.8620
C13A C14 1.388(3)
C13A C17A 1.391(3)
C14 C15 1.397(3)
C14 H14 0.9500
C15 C16 1.387(3)
C15 H15 0.9500
C16 C17 1.392(3)
C16 H16 0.9500
C17 C17A 1.382(3)
C17 H17 0.9500
N31 C32 1.349(3)
N31 C37A 1.408(2)
N31 H31 0.8801
C32 O32 1.233(2)
C32 C33 1.552(3)
C33 O33 1.427(2)
C33 C33A 1.521(3)
O33 H33 0.8607
C33A C34 1.386(3)
C33A C37A 1.395(3)
C34 C35 1.396(3)
C34 H34 0.9500
C35 C36 1.385(3)
C35 H35 0.9500
C36 C37 1.390(3)
C36 H36 0.9500
C37 C37A 1.382(3)
C37 H37 0.9500
O1W H1A 0.9710
O1W H1B 0.9696
O2W H2A 0.9594
O2W H2B 0.9265

loop_
_geom_hbond_atom_site_label_D
_geom_hbond_atom_site_label_H
_geom_hbond_atom_site_label_A
_geom_hbond_site_symmetry_A
_geom_hbond_distance_DH
_geom_hbond_distance_HA
_geom_hbond_distance_DA
_geom_hbond_angle_DHA
_geom_hbond_publ_flag
N11 H11 O32 2_645 0.88 1.96 2.838(2) 172 y
N31 H31 O12 2_655 0.88 1.96 2.830(2) 168 y
O13 H13 O1W . 0.86 1.80 2.644(2) 165 y
O33 H33 O13 3_666 0.86 1.90 2.736(2) 163 y
O1W H1A O2W 3_566 0.97 1.83 2.790(3) 171 y
O1W H1B O2W . 0.97 1.87 2.837(2) 179 y
O2W H2A O12 3_666 0.96 1.87 2.787(2) 159 y
O2W H2B O2 . 0.93 2.29 2.926(2) 125 y
O2W H2B O33 . 0.93 2.03 2.845(2) 147 y

loop_
_geom_torsion_atom_site_label_1
_geom_torsion_atom_site_label_2
_geom_torsion_atom_site_label_3
_geom_torsion_atom_site_label_4
_geom_torsion
_geom_torsion_publ_flag
O2 C2 C1 C13 -10.0(3) y
C2 C1 C13 C12 -174.19(15) y
C2 C1 C13 C13A 73.4(2) y
C2 C1 C13 O13 -60.7(2) y
C6 C1 C2 O2 118.2(2) ?
C13 C1 C2 C3 172.14(15) ?
C6 C1 C2 C3 -59.73(19) ?
C1 C2 C3 C33 -175.33(16) ?
O2 C2 C3 C4 -120.5(2) ?
C1 C2 C3 C4 57.4(2) ?
C2 C3 C4 C5 -53.6(2) ?
C33 C3 C4 C5 177.59(16) ?
C3 C4 C5 C6 55.0(2) ?
C4 C5 C6 C1 -57.2(2) ?
C2 C1 C6 C5 58.2(2) ?
C13 C1 C6 C5 -173.51(16) ?
C17A N11 C12 O12 179.65(18) ?
C17A N11 C12 C13 -1.4(2) ?
C6 C1 C13 O13 174.28(14) ?
C6 C1 C13 C13A -51.6(2) ?
C6 C1 C13 C12 60.77(19) ?
O12 C12 C13 O13 -60.4(2) ?
N11 C12 C13 O13 120.58(17) ?
O12 C12 C13 C13A -179.70(18) ?
N11 C12 C13 C13A 1.3(2) ?
O12 C12 C13 C1 56.9(2) ?
N11 C12 C13 C1 -122.06(17) ?
O13 C13 C13A C14 63.9(3) ?
C1 C13 C13A C14 -68.4(3) ?
C12 C13 C13A C14 176.0(2) ?
O13 C13 C13A C17A -112.86(18) ?
C1 C13 C13A C17A 114.78(18) ?
C12 C13 C13A C17A -0.8(2) ?
C17A C13A C14 C15 -1.1(3) ?
C13 C13A C14 C15 -177.66(19) ?
C13A C14 C15 C16 0.6(3) ?
C14 C15 C16 C17 0.1(3) ?
C15 C16 C17 C17A -0.3(3) ?
C16 C17 C17A C13A -0.2(3) ?
C16 C17 C17A N11 177.65(19) ?
C14 C13A C17A C17 0.9(3) ?
C13 C13A C17A C17 178.22(18) ?
C14 C13A C17A N11 -177.23(17) ?
C13 C13A C17A N11 0.1(2) ?
C12 N11 C17A C17 -177.20(19) ?
C12 N11 C17A C13A 0.9(2) ?
C37A N31 C32 O32 -177.21(19) ?
C37A N31 C32 C33 1.9(2) ?
C4 C3 C33 O33 178.17(15) ?
C4 C3 C33 C33A 50.5(2) ?
O2 C2 C3 C33 6.8(3) y
C2 C3 C33 C32 171.33(15) y
C2 C3 C33 C33A -74.9(2) y
C2 C3 C33 O33 52.7(2) y
C4 C3 C33 C32 -63.19(19) ?
O32 C32 C33 O33 65.8(2) ?
N31 C32 C33 O33 -113.27(17) ?
O32 C32 C33 C33A 178.79(18) ?
N31 C32 C33 C33A -0.3(2) ?
O32 C32 C33 C3 -56.3(2) ?
N31 C32 C33 C3 124.57(17) ?
O33 C33 C33A C34 -62.9(3) ?
C3 C33 C33A C34 67.2(3) ?
C32 C33 C33A C34 -175.6(2) ?
O33 C33 C33A C37A 111.39(17) ?
C3 C33 C33A C37A -118.54(19) ?
C32 C33 C33A C37A -1.3(2) ?
C37A C33A C34 C35 0.0(3) ?
C33 C33A C34 C35 173.81(19) ?
C33A C34 C35 C36 -0.1(3) ?
C34 C35 C36 C37 0.3(3) ?
C35 C36 C37 C37A -0.4(3) ?
C36 C37 C37A C33A 0.3(3) ?
C36 C37 C37A N31 -177.02(19) ?
C34 C33A C37A C37 -0.1(3) ?
C33 C33A C37A C37 -175.20(18) ?
C34 C33A C37A N31 177.61(17) ?
C33 C33A C37A N31 2.5(2) ?
C32 N31 C37A C37 174.76(19) ?
C32 N31 C37A C33A -2.8(2) ?
